data_1100594
loop_
_publ_author_name
'Elschenbroich, Christoph'
'Wolf, Matthias'
'Burghaus, Olaf'
'Harms, Klaus'
'Pebler, J\"urgen'

_publ_section_title
;
 The Mono-, Di-, and Tri([5]trovacenyl)boranes: A Study of Intermetallic
 Communication Across an sp^2^-Hybridized Boron Atom
;
_journal_coden_ASTM EJICFO
_journal_issue 12
_journal_name_full 'European Journal of Inorganic Chemistry'
_journal_page_first 2173
_journal_page_last 2185
_journal_paper_doi 10.1002/(sici)1099-0682(199912)1999:12<2173::aid-ejic2173>3.0.co;2-0
_journal_volume 1999
_journal_year 1999
_chemical_formula_sum 'C36 H33 B V3'
_space_group_IT_number 1
_symmetry_cell_setting triclinic
_symmetry_Int_Tables_number 1
_symmetry_space_group_name_Hall 'P 1'
_symmetry_space_group_name_H-M 'P 1'
_cell_angle_alpha 98.94(3)
_cell_angle_beta 94.67(3)
_cell_angle_gamma 93.15(2)
_cell_formula_units_Z 2
_cell_length_a 7.796(2)
_cell_length_b 12.429(3)
_cell_length_c 14.599(6)
_cod_original_formula_sum 'C36 H33 B1 V3'
_cod_database_code 1100594

loop_
_symmetry_equiv_pos_site_id
_symmetry_equiv_pos_as_xyz
1 x,y,z

loop_
_atom_site_label
_atom_site_type_symbol
_atom_site_fract_x
_atom_site_fract_y
_atom_site_fract_z
V1 V -0.86191(14) 2.03792(10) 0.84195(9)
V2 V -0.71163(13) 1.60411(10) 0.86319(9)
V3 V -0.64586(14) 1.73678(10) 0.50628(9)
B1 B -0.7133(10) 1.8023(7) 0.7228(6)
C1 C -0.7121(8) 1.9297(6) 0.7421(5)
C2 C -0.5914(9) 1.9976(6) 0.8079(6)
H1 H -0.51010 1.97240 0.84930
C3 C -0.6125(10) 2.1084(7) 0.8013(6)
H2 H -0.55110 2.16920 0.83830
C4 C -0.7428(10) 2.1110(7) 0.7288(6)
H3 H -0.78170 2.17410 0.70810
C5 C -0.8041(11) 2.0040(7) 0.6931(6)
H4 H -0.89200 1.98350 0.64450
C6 C -1.1442(11) 2.0362(9) 0.8215(8)
H5 H -1.23130 2.02700 0.77200
C7 C -1.0982(10) 1.9398(8) 0.8543(8)
H6 H -1.15880 1.87480 0.82400
C8 C -0.9725(11) 1.9287(8) 0.9270(7)
H7 H -0.96070 1.85690 0.93810
C9 C -0.8632(11) 2.0084(9) 0.9847(7)
H8 H -0.78770 1.98290 1.02880
C10 C -0.8515(11) 2.1201(9) 0.9856(6)
H9 H -0.77060 2.16120 1.03070
C11 C -0.9494(13) 2.1812(7) 0.9252(8)
H10 H -0.92360 2.25720 0.93580
C12 C -1.0789(12) 2.1415(9) 0.8522(7)
H11 H -1.12670 2.19460 0.82040
C13 C -0.6048(8) 1.7448(6) 0.7944(5)
C14 C -0.5020(8) 1.6515(6) 0.7764(6)
H12 H -0.49000 1.61150 0.71730
C15 C -0.4232(9) 1.6302(6) 0.8609(6)
H13 H -0.34860 1.57450 0.86740
C16 C -0.4732(9) 1.7050(6) 0.9336(6)
H14 H -0.44060 1.70770 0.99740
C17 C -0.5818(8) 1.7760(6) 0.8937(5)
H15 H -0.63180 1.83510 0.92740
C18 C -0.9888(11) 1.6191(9) 0.8590(9)
H16 H -1.06660 1.67190 0.84810
C19 C -0.9563(12) 1.5460(9) 0.7801(8)
H17 H -1.01610 1.55530 0.72370
C20 C -0.8445(12) 1.4599(8) 0.7750(7)
H18 H -0.83770 1.41940 0.71550
C21 C -0.7418(12) 1.4277(7) 0.8490(8)
H19 H -0.67440 1.36870 0.83170
C22 C -0.7254(11) 1.4697(8) 0.9427(7)
H20 H -0.65010 1.43490 0.98040
C23 C -0.8071(13) 1.5581(8) 0.9892(7)
H21 H -0.78090 1.57450 1.05410
C24 C -0.9236(11) 1.6247(8) 0.9498(8)
H22 H -0.96220 1.68130 0.99190
C25 C -0.7975(8) 1.7334(6) 0.6295(5)
C26 C -0.9043(9) 1.7697(7) 0.5568(6)
H23 H -0.94960 1.83860 0.56090
C27 C -0.9309(9) 1.6867(8) 0.4788(6)
H24 H -0.99510 1.69090 0.42230
C28 C -0.8447(10) 1.5967(7) 0.5005(6)
H25 H -0.84040 1.52980 0.46080
C29 C -0.7670(9) 1.6234(6) 0.5905(6)
H26 H -0.70300 1.57600 0.62190
C30 C -0.5078(11) 1.8968(7) 0.5309(7)
H27 H -0.51640 1.96510 0.56760
C31 C -0.6040(11) 1.8806(8) 0.4411(8)
H28 H -0.66620 1.93930 0.42630
C32 C -0.6154(13) 1.7871(11) 0.3731(8)
H29 H -0.68490 1.79110 0.31810
C33 C -0.5383(13) 1.6892(10) 0.3752(7)
H30 H -0.56290 1.63630 0.32160
C34 C -0.4288(14) 1.6583(8) 0.4464(10)
H31 H -0.38970 1.58770 0.43460
C35 C -0.3708(11) 1.7208(9) 0.5336(8)
H32 H -0.29820 1.68590 0.57250
C36 C -0.4058(11) 1.8279(8) 0.5708(7)
H33 H -0.35230 1.85530 0.63060
C37 C -0.4052(9) 1.2167(6) 0.3598(5)
B2 B -0.2873(10) 1.1974(7) 0.2772(6)
V4 V -0.33366(14) 1.27828(10) 0.51653(9)
C38 C -0.4645(9) 1.1378(7) 0.4151(6)
H34 H -0.42730 1.06680 0.41310
V5 V -0.16306(14) 0.9455(1) 0.22924(9)
C39 C -0.5877(10) 1.1844(7) 0.4729(6)
H35 H -0.64640 1.15020 0.51550
V6 V -0.24863(14) 1.38882(10) 0.15266(9)
C40 C -0.6061(9) 1.2923(7) 0.4546(6)
H36 H -0.68110 1.34200 0.48200
C41 C -0.4931(9) 1.3115(7) 0.3888(6)
H37 H -0.47720 1.37800 0.36660
C42 C -0.170(1) 1.4291(7) 0.5565(6)
H38 H -0.14820 1.49510 0.53440
C43 C -0.0651(9) 1.3459(7) 0.5264(6)
H39 H 0.01740 1.36300 0.48640
C44 C -0.0669(10) 1.2390(7) 0.5483(6)
H40 H 0.01520 1.19470 0.52100
C45 C -0.1741(11) 1.1893(9) 0.6051(7)
H41 H -0.15650 1.11620 0.61030
C46 C -0.3058(12) 1.2380(11) 0.6553(7)
H42 H -0.36470 1.19250 0.68990
C47 C -0.3606(12) 1.3432(11) 0.6609(7)
H43 H -0.44770 1.35980 0.70060
C48 C -0.3033(11) 1.4280(9) 0.6151(7)
H44 H -0.36210 1.49220 0.62510
C49 C -0.3207(8) 1.0866(6) 0.2092(5)
C50 C -0.2442(9) 1.0493(6) 0.1242(5)
H45 H -0.16200 1.09040 0.09790
C51 C -0.3098(9) 0.9437(7) 0.0866(6)
H46 H -0.28130 0.90240 0.03100
C52 C -0.4286(9) 0.9095(7) 0.1479(6)
H47 H -0.49090 0.84130 0.14040
C53 C -0.4351(9) 0.9953(6) 0.2207(6)
H48 H -0.50430 0.99410 0.27040
C54 C 0.0513(10) 1.0292(7) 0.3224(7)
H49 H 0.09360 1.10130 0.34620
C55 C 0.1159(10) 0.9832(8) 0.2363(7)
H50 H 0.19120 1.02860 0.20960
C56 C 0.0762(12) 0.8759(9) 0.1885(7)
H51 H 0.13200 0.85790 0.13400
C57 C -0.0333(11) 0.7922(8) 0.2099(7)
H52 H -0.04070 0.72610 0.16810
C58 C -0.1351(11) 0.7941(7) 0.2866(7)
H53 H -0.20240 0.72940 0.28830
C59 C -0.1485(10) 0.8789(7) 0.3595(6)
H54 H -0.22430 0.86360 0.40340
C60 C -0.0658(11) 0.9829(8) 0.3767(6)
H55 H -0.09090 1.02800 0.43120
C61 C -0.1561(8) 1.2903(6) 0.2605(5)
C62 C -0.1456(10) 1.4025(6) 0.3025(6)
H56 H -0.20850 1.43160 0.35170
C63 C -0.0275(10) 1.4626(7) 0.2596(6)
H57 H 0.00020 1.53820 0.27440
C64 C 0.0414(10) 1.3918(7) 0.1917(6)
H58 H 0.12520 1.41130 0.15330
C65 C -0.0348(8) 1.2850(7) 0.1893(6)
H59 H -0.01130 1.22200 0.14890
C66 C -0.5246(9) 1.3370(7) 0.1359(6)
H60 H -0.60390 1.29660 0.16460
C67 C -0.5036(10) 1.4489(7) 0.1687(6)
H61 H -0.56970 1.47440 0.21760
C68 C -0.3959(10) 1.5296(6) 0.1382(6)
H62 H -0.40020 1.60140 0.16920
C69 C -0.2830(11) 1.5152(8) 0.0670(7)
H63 H -0.22070 1.57890 0.05760
C70 C -0.2516(11) 1.4218(9) 0.0099(7)
H64 H -0.17240 1.43040 -0.03420
C71 C -0.3215(10) 1.3149(8) 0.0080(6)
H65 H -0.28340 1.26130 -0.03720
C72 C -0.4402(9) 1.2778(7) 0.0646(7)
H66 H -0.46810 1.20210 0.05350

loop_
_atom_type_symbol
_atom_type_radius_bond
C 0.68
H 0.23
B 0.83
V 1.33
